data_7056940
loop_
_publ_author_name
'Costes, Jean-Pierre'
'Duhayon, Carine'
'Vendier, Laure'
'Mota, Antonio J.'

_publ_section_title
;
 Reactions of a series of ZnL, CuL and NiL Schiff base and non-Schiff base
 complexes with MCl2 salts (M = Cu, Ni, Mn): syntheses, structures,
 magnetic properties and DFT calculations
;
_journal_issue 5
_journal_name_full 'New Journal of Chemistry'
_journal_page_first 3683
_journal_paper_doi 10.1039/C7NJ04347C
_journal_volume 42
_journal_year 2018
_chemical_formula_moiety 'C25 H27 Cl Mn Ni O11, C H4 O '
_chemical_formula_sum 'C26 H31 Cl Mn Ni O12'
_chemical_formula_weight 684.62
_space_group_IT_number 14
_space_group_name_Hall '-P 2ybc'
_space_group_name_H-M_alt 'P 1 21/c 1'
_symmetry_cell_setting monoclinic
_symmetry_space_group_name_Hall '-P 2ybc'
_symmetry_space_group_name_H-M 'P 1 21/c 1'
_atom_sites_solution_hydrogens difmap
_atom_sites_solution_primary direct
_audit_update_record
;
2017-06-20 deposited with the CCDC.
2018-01-29 downloaded from the CCDC.
;
_cell_angle_alpha 90
_cell_angle_beta 99.753(2)
_cell_angle_gamma 90
_cell_formula_units_Z 4
_cell_length_a 11.6765(3)
_cell_length_b 17.0328(4)
_cell_length_c 14.5948(4)
_cell_measurement_reflns_used 14682
_cell_measurement_temperature 180
_cell_measurement_theta_max 31
_cell_measurement_theta_min 3
_cell_volume 2860.71(13)
_computing_cell_refinement 'CrysAlisPro, (Agilent, 2011)'
_computing_data_collection 'Xcalibur, (Oxford Diffraction, 2002)'
_computing_data_reduction 'CrysAlisPro, (Agilent, 2011)'
_computing_molecular_graphics 'CAMERON (Watkin et al., 1996)'
_computing_publication_material 'CRYSTALS (Betteridge et al., 2003)'
_computing_structure_refinement 'CRYSTALS (Betteridge et al., 2003)'
_computing_structure_solution 'SIR92 (Altomare et al., 1994)'
_diffrn_ambient_temperature 180
_diffrn_measured_fraction_theta_full 0.996
_diffrn_measured_fraction_theta_max 0.944
_diffrn_measurement_device Area
_diffrn_measurement_device_type 'Oxford Diffraction XCALIBUR'
_diffrn_measurement_method \w/2\q
_diffrn_radiation_monochromator graphite
_diffrn_radiation_type 'Mo K\a'
_diffrn_radiation_wavelength 0.71073
_diffrn_reflns_av_R_equivalents 0.027
_diffrn_reflns_limit_h_max 16
_diffrn_reflns_limit_h_min -14
_diffrn_reflns_limit_k_max 24
_diffrn_reflns_limit_k_min -24
_diffrn_reflns_limit_l_max 20
_diffrn_reflns_limit_l_min -20
_diffrn_reflns_number 28570
_diffrn_reflns_theta_full 28.320
_diffrn_reflns_theta_max 31.466
_diffrn_reflns_theta_min 2.832
_diffrn_standards_number 0
_exptl_absorpt_coefficient_mu 1.255
_exptl_absorpt_correction_T_max 0.92
_exptl_absorpt_correction_T_min 0.73
_exptl_absorpt_correction_type multi-scan
_exptl_absorpt_process_details 'CrysAlisPro, (Agilent, 2011)'
_exptl_crystal_colour green
_exptl_crystal_density_diffrn 1.589
_exptl_crystal_density_method 'not measured'
_exptl_crystal_description block
_exptl_crystal_F_000 1412
_exptl_crystal_size_max 0.350
_exptl_crystal_size_mid 0.220
_exptl_crystal_size_min 0.070
_refine_diff_density_max 0.35
_refine_diff_density_min -0.48
_refine_ls_extinction_method None
_refine_ls_goodness_of_fit_ref 1.0872
_refine_ls_hydrogen_treatment constr
_refine_ls_matrix_type full
_refine_ls_number_parameters 370
_refine_ls_number_reflns 6391
_refine_ls_number_restraints 0
_refine_ls_R_factor_all 0.0409
_refine_ls_R_factor_gt 0.0264
_refine_ls_shift/su_max 0.0013797
_refine_ls_shift/su_mean 0.0000682
_refine_ls_structure_factor_coef F
_refine_ls_weighting_details
;
 Method, part 1, Chebychev polynomial, (Watkin, 1994, Prince, 1982) 
 [weight] = 1.0/[A~0~*T~0~(x)+A~1~*T~1~(x) ... +A~n-1~]*T~n-1~(x)] 
 where A~i~ are the Chebychev coefficients listed below and x= Fcalc/Fmax 
 Method = Robust Weighting (Prince, 1982) 
 W = [weight] * [1-(deltaF/6*sigmaF)^2^]^2^ 
 A~i~ are: 
 5.16 -1.80 4.30 
;
_refine_ls_weighting_scheme calc
_refine_ls_wR_factor_all 0.0351
_refine_ls_wR_factor_gt 0.0309
_refine_ls_wR_factor_ref 0.0299
_reflns_limit_h_max 16
_reflns_limit_h_min -16
_reflns_limit_k_max 24
_reflns_limit_k_min 0
_reflns_limit_l_max 20
_reflns_limit_l_min 0
_reflns_number_gt 6869
_reflns_number_total 8953
_reflns_threshold_expression I>2.0\s(I)
_oxford_refine_ls_r_factor_ref 0.0242
_oxford_reflns_number_all 8937
_oxford_reflns_threshold_expression_ref I>3.0\s(I)
_cod_data_source_file c7nj04347c1.cif
_cod_data_source_block cpd5
_cod_depositor_comments 'Adding full bibliography for 7056937--7056940.cif.'
_cod_original_cell_volume 2860.71(8)
_cod_original_sg_symbol_Hall '-P 2ybc '
_cod_original_sg_symbol_H-M 'P 1 21/c 1 '
_cod_original_formula_sum 'C26 H31 Cl1 Mn1 Ni1 O12'
_cod_database_code 7056940

loop_
_symmetry_equiv_pos_as_xyz
x,y,z
-x,-y,-z
-x,y+1/2,-z+1/2
x,-y+1/2,z+1/2

loop_
_atom_site_label
_atom_site_type_symbol
_atom_site_fract_x
_atom_site_fract_y
_atom_site_fract_z
_atom_site_U_iso_or_equiv
_atom_site_occupancy
_atom_site_adp_type
_atom_site_refinement_flags_posn
O1 O 0.84130(10) -0.15481(6) 0.68331(7) 0.0268 1.0000 Uani .
O2 O 0.69352(8) -0.06723(5) 0.74468(7) 0.0183 1.0000 Uani .
O3 O 0.53393(9) -0.04940(6) 0.87301(7) 0.0247 1.0000 Uani .
O4 O 0.50671(9) 0.11639(6) 0.80190(8) 0.0261 1.0000 Uani .
O5 O 0.67434(8) 0.07802(5) 0.68874(6) 0.0184 1.0000 Uani .
O6 O 0.83894(9) 0.12740(6) 0.60574(7) 0.0260 1.0000 Uani .
O7 O 0.98456(9) 0.08757(7) 0.94975(7) 0.0258 1.0000 Uani .
O8 O 0.90683(8) 0.03010(6) 0.78364(7) 0.0217 1.0000 Uani .
O9 O 0.96783(9) -0.02469(7) 0.61262(8) 0.0284 1.0000 Uani .
O10 O 0.73094(8) 0.04865(7) 0.88395(7) 0.0262 1.0000 Uani .
O11 O 0.46135(9) -0.02052(6) 0.67867(7) 0.0254 1.0000 Uani .
O120 O 0.52759(11) -0.15317(7) 0.59489(8) 0.0346 1.0000 Uani .
C1 C 0.90549(19) -0.20529(11) 0.63302(14) 0.0422 1.0000 Uani .
C2 C 0.78971(12) -0.18745(8) 0.75168(9) 0.0205 1.0000 Uani .
C3 C 0.80977(14) -0.26182(9) 0.78709(11) 0.0278 1.0000 Uani .
C4 C 0.75323(15) -0.28756(9) 0.85932(12) 0.0321 1.0000 Uani .
C5 C 0.67716(14) -0.23888(9) 0.89294(11) 0.0285 1.0000 Uani .
C6 C 0.65302(11) -0.16243(8) 0.85599(9) 0.0212 1.0000 Uani .
C7 C 0.70981(11) -0.13573(7) 0.78389(9) 0.0175 1.0000 Uani .
C8 C 0.56889(12) -0.11628(9) 0.89414(10) 0.0239 1.0000 Uani .
C9 C 0.53576(12) 0.18386(8) 0.78459(10) 0.0250 1.0000 Uani .
C10 C 0.63083(12) 0.20697(8) 0.73917(9) 0.0222 1.0000 Uani .
C11 C 0.69500(11) 0.15299(7) 0.69476(9) 0.0187 1.0000 Uani .
C12 C 0.65655(15) 0.28808(9) 0.73807(11) 0.0310 1.0000 Uani .
C13 C 0.74409(18) 0.31526(9) 0.69594(13) 0.0383 1.0000 Uani .
C14 C 0.80886(16) 0.26241(9) 0.65142(12) 0.0335 1.0000 Uani .
C15 C 0.78445(12) 0.18350(8) 0.64994(9) 0.0218 1.0000 Uani .
C16 C 0.91452(15) 0.15286(11) 0.54475(12) 0.0342 1.0000 Uani .
C17 C 1.02971(13) 0.11070(9) 1.04279(10) 0.0286 1.0000 Uani .
C18 C 1.06524(11) 0.07177(8) 0.89445(10) 0.0209 1.0000 Uani .
C19 C 1.18289(12) 0.08248(10) 0.92115(11) 0.0284 1.0000 Uani .
C20 C 1.26106(13) 0.06428(11) 0.86101(12) 0.0333 1.0000 Uani .
C21 C 1.21983(12) 0.03602(9) 0.77491(12) 0.0286 1.0000 Uani .
C22 C 1.09864(11) 0.02412(8) 0.74484(10) 0.0217 1.0000 Uani .
C23 C 1.01773(11) 0.04118(7) 0.80473(9) 0.0186 1.0000 Uani .
C24 C 1.06637(13) -0.00749(9) 0.65382(11) 0.0268 1.0000 Uani .
C25 C 0.72211(14) 0.09534(11) 0.96275(11) 0.0336 1.0000 Uani .
C26 C 0.43526(17) -0.16782(11) 0.51989(13) 0.0395 1.0000 Uani .
Ni1 Ni 0.595549(13) 0.019272(10) 0.778452(11) 0.0169 1.0000 Uani .
Mn1 Mn 0.802486(17) -0.008608(12) 0.658154(13) 0.0169 1.0000 Uani .
Cl1 Cl 0.69856(3) -0.04810(2) 0.50363(2) 0.0270 1.0000 Uani .
H12 H 0.9261 -0.1755 0.5829 0.0623 1.0000 Uiso R
H11 H 0.9744 -0.2232 0.6730 0.0627 1.0000 Uiso R
H13 H 0.8582 -0.2495 0.6088 0.0623 1.0000 Uiso R
H31 H 0.8619 -0.2964 0.7631 0.0333 1.0000 Uiso R
H41 H 0.7668 -0.3375 0.8839 0.0385 1.0000 Uiso R
H51 H 0.6392 -0.2555 0.9411 0.0349 1.0000 Uiso R
H81 H 0.5361 -0.1420 0.9433 0.0293 1.0000 Uiso R
H91 H 0.4918 0.2258 0.8040 0.0286 1.0000 Uiso R
H121 H 0.6127 0.3229 0.7663 0.0372 1.0000 Uiso R
H131 H 0.7617 0.3688 0.6958 0.0464 1.0000 Uiso R
H141 H 0.8683 0.2809 0.6224 0.0399 1.0000 Uiso R
H161 H 0.9404 0.1058 0.5163 0.0505 1.0000 Uiso R
H163 H 0.9813 0.1808 0.5795 0.0501 1.0000 Uiso R
H162 H 0.8715 0.1878 0.4984 0.0501 1.0000 Uiso R
H171 H 0.9650 0.1139 1.0762 0.0427 1.0000 Uiso R
H173 H 1.0857 0.0719 1.0731 0.0414 1.0000 Uiso R
H172 H 1.0673 0.1617 1.0433 0.0420 1.0000 Uiso R
H191 H 1.2112 0.1014 0.9818 0.0344 1.0000 Uiso R
H201 H 1.3405 0.0709 0.8805 0.0406 1.0000 Uiso R
H211 H 1.2713 0.0242 0.7336 0.0338 1.0000 Uiso R
H241 H 1.1291 -0.0158 0.6195 0.0329 1.0000 Uiso R
H251 H 0.7752 0.0755 1.0168 0.0504 1.0000 Uiso R
H253 H 0.6428 0.0900 0.9743 0.0511 1.0000 Uiso R
H252 H 0.7386 0.1500 0.9502 0.0518 1.0000 Uiso R
H261 H 0.4549 -0.2083 0.4800 0.0616 1.0000 Uiso R
H263 H 0.4169 -0.1209 0.4873 0.0617 1.0000 Uiso R
H262 H 0.3696 -0.1857 0.5455 0.0623 1.0000 Uiso R
H111 H 0.4849 -0.0628 0.6564 0.0403 1.0000 Uiso R
H101 H 0.7982 0.0501 0.8702 0.0414 1.0000 Uiso R
H112 H 0.4284 0.0085 0.6355 0.0401 1.0000 Uiso R
H1201 H 0.5795 -0.1284 0.5719 0.0543 1.0000 Uiso R

loop_
_atom_site_aniso_label
_atom_site_aniso_U_11
_atom_site_aniso_U_22
_atom_site_aniso_U_33
_atom_site_aniso_U_23
_atom_site_aniso_U_13
_atom_site_aniso_U_12
O1 0.0355(6) 0.0201(5) 0.0286(5) 0.0020(4) 0.0159(4) 0.0050(4)
O2 0.0206(4) 0.0157(4) 0.0199(4) 0.0020(3) 0.0067(3) 0.0003(3)
O3 0.0216(4) 0.0291(5) 0.0251(5) 0.0017(4) 0.0087(4) -0.0030(4)
O4 0.0217(5) 0.0258(5) 0.0330(5) 0.0002(4) 0.0110(4) 0.0042(4)
O5 0.0202(4) 0.0148(4) 0.0215(4) -0.0004(3) 0.0073(3) -0.0014(3)
O6 0.0301(5) 0.0228(5) 0.0288(5) -0.0012(4) 0.0160(4) -0.0045(4)
O7 0.0194(4) 0.0351(5) 0.0224(5) -0.0089(4) 0.0024(4) 0.0006(4)
O8 0.0142(4) 0.0314(5) 0.0201(4) -0.0054(4) 0.0045(3) -0.0011(3)
O9 0.0270(5) 0.0323(5) 0.0287(5) -0.0082(4) 0.0132(4) -0.0033(4)
O10 0.0179(4) 0.0388(6) 0.0227(5) -0.0097(4) 0.0058(4) -0.0026(4)
O11 0.0204(4) 0.0314(5) 0.0233(5) 0.0011(4) 0.0003(4) -0.0025(4)
O120 0.0346(6) 0.0360(6) 0.0298(6) 0.0024(5) -0.0040(5) -0.0096(5)
C1 0.0591(11) 0.0280(8) 0.0474(10) -0.0019(7) 0.0317(9) 0.0086(7)
C2 0.0231(6) 0.0186(5) 0.0197(5) 0.0007(4) 0.0028(5) -0.0009(4)
C3 0.0338(7) 0.0198(6) 0.0297(7) 0.0028(5) 0.0049(6) 0.0030(5)
C4 0.0407(8) 0.0209(6) 0.0341(8) 0.0099(6) 0.0048(6) -0.0013(6)
C5 0.0320(7) 0.0265(7) 0.0270(7) 0.0080(5) 0.0051(6) -0.0062(5)
C6 0.0206(6) 0.0222(6) 0.0202(6) 0.0037(5) 0.0021(5) -0.0050(5)
C7 0.0185(5) 0.0162(5) 0.0170(5) 0.0006(4) 0.0001(4) -0.0042(4)
C8 0.0221(6) 0.0295(7) 0.0213(6) 0.0027(5) 0.0067(5) -0.0067(5)
C9 0.0246(6) 0.0248(6) 0.0263(6) -0.0016(5) 0.0061(5) 0.0089(5)
C10 0.0264(6) 0.0185(6) 0.0215(6) 0.0000(4) 0.0037(5) 0.0038(5)
C11 0.0221(6) 0.0160(5) 0.0174(5) -0.0006(4) 0.0022(4) -0.0009(4)
C12 0.0445(9) 0.0181(6) 0.0314(7) -0.0026(5) 0.0090(6) 0.0035(6)
C13 0.0558(11) 0.0162(6) 0.0455(9) -0.0023(6) 0.0158(8) -0.0048(6)
C14 0.0430(9) 0.0221(7) 0.0377(8) 0.0003(6) 0.0137(7) -0.0117(6)
C15 0.0264(6) 0.0192(6) 0.0203(6) -0.0001(4) 0.0056(5) -0.0037(5)
C16 0.0368(8) 0.0367(8) 0.0335(8) 0.0031(6) 0.0186(7) -0.0066(6)
C17 0.0300(7) 0.0316(7) 0.0230(6) -0.0084(5) 0.0008(5) -0.0003(6)
C18 0.0171(5) 0.0212(6) 0.0246(6) -0.0003(5) 0.0037(5) -0.0003(4)
C19 0.0192(6) 0.0348(8) 0.0298(7) -0.0006(6) 0.0008(5) -0.0042(5)
C20 0.0141(6) 0.0438(9) 0.0422(9) 0.0040(7) 0.0051(6) -0.0034(5)
C21 0.0184(6) 0.0315(7) 0.0384(8) 0.0040(6) 0.0122(5) 0.0005(5)
C22 0.0172(5) 0.0208(6) 0.0287(6) 0.0007(5) 0.0081(5) -0.0004(4)
C23 0.0161(5) 0.0172(5) 0.0230(5) 0.0002(4) 0.0048(4) -0.0002(4)
C24 0.0252(6) 0.0278(7) 0.0315(7) -0.0034(5) 0.0164(5) -0.0014(5)
C25 0.0325(8) 0.0414(9) 0.0262(7) -0.0121(6) 0.0030(6) 0.0055(6)
C26 0.0405(9) 0.0397(9) 0.0334(8) -0.0082(7) -0.0078(7) 0.0006(7)
Ni1 0.01480(7) 0.01792(8) 0.01894(8) -0.00026(6) 0.00554(5) -0.00049(5)
Mn1 0.01764(8) 0.01775(9) 0.01622(8) -0.00247(6) 0.00552(6) -0.00160(6)
Cl1 0.03374(17) 0.02832(16) 0.01776(13) -0.00401(11) 0.00104(12) 0.00036(13)

loop_
_atom_type_symbol
_atom_type_scat_dispersion_real
_atom_type_scat_dispersion_imag
_atom_type_scat_Cromer_Mann_a1
_atom_type_scat_Cromer_Mann_b1
_atom_type_scat_Cromer_Mann_a2
_atom_type_scat_Cromer_Mann_b2
_atom_type_scat_Cromer_Mann_a3
_atom_type_scat_Cromer_Mann_b3
_atom_type_scat_Cromer_Mann_a4
_atom_type_scat_Cromer_Mann_b4
_atom_type_scat_Cromer_Mann_c
_atom_type_scat_source
C 0.0033 0.0016 2.3100 20.8439 1.0200 10.2075 1.5886 0.5687 0.8650 51.6512 0.2156 'International Tables Vol C 4.2.6.8 and 6.1.1.4'
H 0.0000 0.0000 0.4930 10.5109 0.3229 26.1257 0.1402 3.1424 0.0408 57.7998 0.0030 'International Tables Vol C 4.2.6.8 and 6.1.1.4'
O 0.0106 0.0060 3.0485 13.2771 2.2868 5.7011 1.5463 0.3239 0.8670 32.9089 0.2508 'International Tables Vol C 4.2.6.8 and 6.1.1.4'
Ni 0.3393 1.1124 12.8376 3.8785 7.2920 0.2565 4.4438 12.1763 2.3800 66.3421 1.0341 'International Tables Vol C 4.2.6.8 and 6.1.1.4'
Cl 0.1484 0.1585 11.4604 0.0104 7.1964 1.1662 6.2556 18.5194 1.6455 47.7784 -9.5574 'International Tables Vol C 4.2.6.8 and 6.1.1.4'
Mn 0.3368 0.7283 11.2819 5.3409 7.3573 0.3432 3.0193 17.8674 2.2441 83.7543 1.0896 'International Tables Vol C 4.2.6.8 and 6.1.1.4'

loop_
_geom_angle_atom_site_label_1
_geom_angle_atom_site_label_2
_geom_angle_atom_site_label_3
_geom_angle
_geom_angle_publ_flag
C1 O1 C2 117.78(12) yes
C1 O1 Mn1 127.79(10) yes
C2 O1 Mn1 114.39(8) yes
C7 O2 Ni1 127.35(8) yes
C7 O2 Mn1 127.59(8) yes
Ni1 O2 Mn1 102.83(4) yes
C8 O3 Ni1 124.20(9) yes
C9 O4 Ni1 124.20(9) yes
C11 O5 Ni1 123.37(8) yes
C11 O5 Mn1 123.21(8) yes
Ni1 O5 Mn1 101.66(4) yes
C15 O6 C16 117.97(12) yes
C15 O6 Mn1 112.72(8) yes
C16 O6 Mn1 129.04(10) yes
C17 O7 C18 115.85(11) yes
C23 O8 Mn1 130.93(8) yes
C24 O9 Mn1 128.64(9) yes
C25 O10 Ni1 125.98(9) yes
C25 O10 H101 112.0 no
Ni1 O10 H101 117.1 no
Ni1 O11 H111 106.9 no
Ni1 O11 H112 122.1 no
H111 O11 H112 110.2 no
C26 O120 H1201 106.3 no
O1 C1 H12 107.3 no
O1 C1 H11 109.8 no
H12 C1 H11 109.9 no
O1 C1 H13 110.0 no
H12 C1 H13 109.7 no
H11 C1 H13 110.1 no
O1 C2 C3 125.54(13) yes
O1 C2 C7 112.62(11) yes
C3 C2 C7 121.84(13) yes
C2 C3 C4 119.87(14) yes
C2 C3 H31 120.7 no
C4 C3 H31 119.5 no
C3 C4 C5 119.80(14) yes
C3 C4 H41 120.3 no
C5 C4 H41 119.9 no
C4 C5 C6 121.32(14) yes
C4 C5 H51 120.4 no
C6 C5 H51 118.3 no
C5 C6 C7 119.40(13) yes
C5 C6 C8 117.26(12) yes
C7 C6 C8 123.33(12) yes
C2 C7 C6 117.72(12) yes
C2 C7 O2 117.82(11) yes
C6 C7 O2 124.46(12) yes
C6 C8 O3 128.78(12) yes
C6 C8 H81 114.7 no
O3 C8 H81 116.5 no
O4 C9 C10 127.41(12) yes
O4 C9 H91 117.2 no
C10 C9 H91 115.4 no
C9 C10 C11 122.93(12) yes
C9 C10 C12 116.98(13) yes
C11 C10 C12 120.06(13) yes
C10 C11 O5 124.36(12) yes
C10 C11 C15 117.50(12) yes
O5 C11 C15 118.07(12) yes
C10 C12 C13 120.98(15) yes
C10 C12 H121 119.1 no
C13 C12 H121 119.9 no
C12 C13 C14 119.73(14) yes
C12 C13 H131 121.0 no
C14 C13 H131 119.2 no
C13 C14 C15 120.55(15) yes
C13 C14 H141 119.8 no
C15 C14 H141 119.7 no
C11 C15 C14 121.15(13) yes
C11 C15 O6 113.46(11) yes
C14 C15 O6 125.38(13) yes
O6 C16 H161 106.6 no
O6 C16 H163 110.4 no
H161 C16 H163 110.1 no
O6 C16 H162 108.6 no
H161 C16 H162 111.5 no
H163 C16 H162 109.5 no
O7 C17 H171 107.5 no
O7 C17 H173 110.7 no
H171 C17 H173 109.2 no
O7 C17 H172 110.4 no
H171 C17 H172 109.6 no
H173 C17 H172 109.4 no
O7 C18 C19 124.18(13) yes
O7 C18 C23 114.38(11) yes
C19 C18 C23 121.43(13) yes
C18 C19 C20 121.17(14) yes
C18 C19 H191 118.9 no
C20 C19 H191 119.9 no
C19 C20 C21 119.44(13) yes
C19 C20 H201 120.1 no
C21 C20 H201 120.4 no
C20 C21 C22 120.98(14) yes
C20 C21 H211 120.3 no
C22 C21 H211 118.7 no
C21 C22 C23 120.73(13) yes
C21 C22 C24 115.70(13) yes
C23 C22 C24 123.54(12) yes
C18 C23 C22 116.24(11) yes
C18 C23 O8 119.23(11) yes
C22 C23 O8 124.53(12) yes
C22 C24 O9 128.25(12) yes
C22 C24 H241 115.8 no
O9 C24 H241 115.9 no
O10 C25 H251 109.7 no
O10 C25 H253 106.8 no
H251 C25 H253 108.7 no
O10 C25 H252 109.9 no
H251 C25 H252 111.3 no
H253 C25 H252 110.3 no
O120 C26 H261 111.5 no
O120 C26 H263 108.7 no
H261 C26 H263 111.4 no
O120 C26 H262 107.9 no
H261 C26 H262 107.3 no
H263 C26 H262 109.9 no
O10 Ni1 O11 174.59(5) yes
O10 Ni1 O3 87.00(4) yes
O11 Ni1 O3 88.64(4) yes
O10 Ni1 O4 91.46(4) yes
O11 Ni1 O4 92.19(4) yes
O3 Ni1 O4 96.07(4) yes
O10 Ni1 O5 89.31(4) yes
O11 Ni1 O5 94.65(4) yes
O3 Ni1 O5 172.60(4) yes
O4 Ni1 O5 90.44(4) yes
O10 Ni1 O2 87.96(4) yes
O11 Ni1 O2 88.94(4) yes
O3 Ni1 O2 91.53(4) yes
O4 Ni1 O2 172.34(4) yes
O5 Ni1 O2 81.92(4) yes
O5 Mn1 O2 72.90(3) yes
O5 Mn1 O9 145.11(4) yes
O2 Mn1 O9 139.35(4) yes
O5 Mn1 O8 85.84(4) yes
O2 Mn1 O8 87.05(4) yes
O9 Mn1 O8 83.85(4) yes
O5 Mn1 O6 66.26(3) yes
O2 Mn1 O6 138.43(3) yes
O9 Mn1 O6 79.41(4) yes
O8 Mn1 O6 82.74(4) yes
O5 Mn1 O1 137.48(3) yes
O2 Mn1 O1 64.90(3) yes
O9 Mn1 O1 76.95(4) yes
O8 Mn1 O1 96.72(4) yes
O6 Mn1 O1 156.26(3) yes
O5 Mn1 Cl1 97.02(3) yes
O2 Mn1 Cl1 99.19(3) yes
O9 Mn1 Cl1 90.63(3) yes
O8 Mn1 Cl1 173.66(3) yes
O6 Mn1 Cl1 93.21(3) yes
O1 Mn1 Cl1 85.01(3) yes

loop_
_geom_bond_atom_site_label_1
_geom_bond_atom_site_label_2
_geom_bond_distance
_geom_bond_publ_flag
O1 C1 1.4234(18) yes
O1 C2 1.3680(16) yes
O1 Mn1 2.5466(10) yes
O2 C7 1.2993(15) yes
O2 Ni1 1.9782(9) yes
O2 Mn1 2.1805(9) yes
O3 C8 1.2315(18) yes
O3 Ni1 2.0315(10) yes
O4 C9 1.2363(18) yes
O4 Ni1 2.0125(10) yes
O5 C11 1.2997(15) yes
O5 Ni1 1.9925(9) yes
O5 Mn1 2.2004(9) yes
O6 C15 1.3685(17) yes
O6 C16 1.4232(17) yes
O6 Mn1 2.4987(10) yes
O7 C17 1.4265(17) yes
O7 C18 1.3669(16) yes
O8 C23 1.2931(15) yes
O8 Mn1 2.1253(10) yes
O9 C24 1.2397(19) yes
O9 Mn1 2.1631(10) yes
O10 C25 1.4163(17) yes
O10 Ni1 2.0726(10) yes
O10 H101 0.843 no
O11 Ni1 2.0646(10) yes
O11 H111 0.855 no
O11 H112 0.841 no
O120 C26 1.4223(19) yes
O120 H1201 0.852 no
C1 H12 0.955 no
C1 H11 0.961 no
C1 H13 0.964 no
C2 C3 1.3732(19) yes
C2 C7 1.4198(18) yes
C3 C4 1.405(2) yes
C3 H31 0.955 no
C4 C5 1.365(2) yes
C4 H41 0.926 no
C5 C6 1.419(2) yes
C5 H51 0.936 no
C6 C7 1.4108(18) yes
C6 C8 1.442(2) yes
C8 H81 0.973 no
C9 C10 1.441(2) yes
C9 H91 0.950 no
C10 C11 1.4113(18) yes
C10 C12 1.414(2) yes
C11 C15 1.4215(18) yes
C12 C13 1.360(3) yes
C12 H121 0.925 no
C13 C14 1.404(2) yes
C13 H131 0.934 no
C14 C15 1.3732(19) yes
C14 H141 0.928 no
C16 H161 0.975 no
C16 H163 0.979 no
C16 H162 0.975 no
C17 H171 0.968 no
C17 H173 0.981 no
C17 H172 0.973 no
C18 C19 1.3751(19) yes
C18 C23 1.4310(19) yes
C19 C20 1.404(2) yes
C19 H191 0.947 no
C20 C21 1.356(2) yes
C20 H201 0.930 no
C21 C22 1.4232(19) yes
C21 H211 0.942 no
C22 C23 1.4215(18) yes
C22 C24 1.424(2) yes
C24 H241 0.966 no
C25 H251 0.977 no
C25 H253 0.973 no
C25 H252 0.974 no
C26 H261 0.955 no
C26 H263 0.936 no
C26 H262 0.958 no
Mn1 Cl1 2.4665(4) yes

loop_
_geom_hbond_atom_site_label_D
_geom_hbond_atom_site_label_H
_geom_hbond_atom_site_label_A
_geom_hbond_site_symmetry_A
_geom_hbond_angle_DHA
_geom_hbond_distance_DH
_geom_hbond_distance_HA
_geom_hbond_distance_DA
_geom_hbond_publ_flag
C9 H91 O120 3_656 152.0 0.950 2.568 3.433(2) yes
C20 H201 O4 1_655 134.0 0.930 2.537 3.255(2) yes
C21 H211 O11 1_655 159.0 0.942 2.599 3.492(2) yes
O11 H111 O120 . 174.0 0.855 1.890 2.742(2) yes
O10 H101 O7 . 135.0 0.843 2.373 3.028(2) yes
O10 H101 O8 . 151.0 0.843 1.966 2.735(2) yes
